data_2225881
loop_
_publ_author_name
'Caracelli, Ignez'
'Zukerman-Schpector, Julio'
'Singh, Fateh V.'
'Stefani, H\'elio A.'
'Tiekink, Edward R. T.'

_publ_section_title
;
 3-(1-Hydroxy-2-phenylprop-2-en-1-yl)phenol
;
_journal_coeditor_code HG2665
_journal_issue 5
_journal_name_full 'Acta Crystallographica Section E'
_journal_page_first o1033
_journal_paper_doi 10.1107/S1600536810012018
_journal_volume 66
_journal_year 2010
_chemical_formula_iupac 'C15 H14 O2'
_chemical_formula_moiety 'C15 H14 O2'
_chemical_formula_sum 'C15 H14 O2'
_chemical_formula_weight 226.28
_chemical_name_systematic
;
3-(1-Hydroxy-2-phenylprop-2-en-1-yl)phenol
;
_space_group_IT_number 19
_symmetry_cell_setting orthorhombic
_symmetry_space_group_name_Hall 'P 2ac 2ab'
_symmetry_space_group_name_H-M 'P 21 21 21'
_atom_sites_solution_hydrogens geom
_atom_sites_solution_primary direct
_atom_sites_solution_secondary difmap
_audit_creation_method SHELXL-97
_cell_angle_alpha 90
_cell_angle_beta 90
_cell_angle_gamma 90
_cell_formula_units_Z 8
_cell_length_a 9.1301(2)
_cell_length_b 10.2026(2)
_cell_length_c 24.8379(6)
_cell_measurement_reflns_used 9974
_cell_measurement_temperature 100(2)
_cell_measurement_theta_max 25.0
_cell_measurement_theta_min 2.5
_cell_volume 2313.67(9)
_computing_cell_refinement 'SAINT (Bruker, 2007)'
_computing_data_collection 'APEX2 (Bruker, 2007)'
_computing_data_reduction 'SAINT (Bruker, 2007)'
_computing_molecular_graphics
;
ORTEP-3 (Farrugia, 1997), DIAMOND (Brandenburg, 2006) and
MarvinSketch (Chemaxon, 2009)
;
_computing_publication_material 'publCIF (Westrip, 2010)'
_computing_structure_refinement 'SHELXL97 (Sheldrick, 2008)'
_computing_structure_solution 'SIR97 (Altomare <i>et al.</i>,  1999)'
_diffrn_ambient_temperature 100(2)
_diffrn_measured_fraction_theta_full 1.000
_diffrn_measured_fraction_theta_max 1.000
_diffrn_measurement_device_type 'Bruker SMART APEXII'
_diffrn_measurement_method '\f and \w scans'
_diffrn_radiation_monochromator graphite
_diffrn_radiation_source 'sealed tube'
_diffrn_radiation_type MoK\a
_diffrn_radiation_wavelength 0.71073
_diffrn_reflns_av_R_equivalents 0.042
_diffrn_reflns_av_sigmaI/netI 0.020
_diffrn_reflns_limit_h_max 10
_diffrn_reflns_limit_h_min -10
_diffrn_reflns_limit_k_max 11
_diffrn_reflns_limit_k_min -12
_diffrn_reflns_limit_l_max 29
_diffrn_reflns_limit_l_min -29
_diffrn_reflns_number 31791
_diffrn_reflns_theta_full 25.0
_diffrn_reflns_theta_max 25.1
_diffrn_reflns_theta_min 1.6
_diffrn_standards_decay_% <1
_diffrn_standards_number 0
_exptl_absorpt_coefficient_mu 0.085
_exptl_absorpt_correction_T_max 1
_exptl_absorpt_correction_T_min 0.883
_exptl_absorpt_correction_type multi-scan
_exptl_absorpt_process_details '(SADABS; Sheldrick, 1996)'
_exptl_crystal_colour colourless
_exptl_crystal_density_diffrn 1.299
_exptl_crystal_density_method 'not measured'
_exptl_crystal_description block
_exptl_crystal_F_000 960
_exptl_crystal_size_max 0.27
_exptl_crystal_size_mid 0.13
_exptl_crystal_size_min 0.13
_refine_diff_density_max 0.17
_refine_diff_density_min -0.15
_refine_ls_extinction_method none
_refine_ls_goodness_of_fit_ref 1.15
_refine_ls_hydrogen_treatment constr
_refine_ls_matrix_type full
_refine_ls_number_parameters 311
_refine_ls_number_reflns 2368
_refine_ls_number_restraints 0
_refine_ls_restrained_S_all 1.15
_refine_ls_R_factor_all 0.042
_refine_ls_R_factor_gt 0.035
_refine_ls_shift/su_max 0.000
_refine_ls_shift/su_max_lt 0.001
_refine_ls_shift/su_mean 0.000
_refine_ls_structure_factor_coef Fsqd
_refine_ls_weighting_details 'calc w=1/[\s^2^(Fo^2^)+(0.0381P)^2^+0.6989P] where P=(Fo^2^+2Fc^2^)/3'
_refine_ls_weighting_scheme calc
_refine_ls_wR_factor_gt 0.081
_refine_ls_wR_factor_ref 0.084
_reflns_number_gt 2150
_reflns_number_total 2368
_reflns_threshold_expression I>2\s(I)
_cod_data_source_file hg2665.cif
_cod_data_source_block I
_cod_original_sg_symbol_Hall 'P 2ac 2ab  '
_cod_database_code 2225881
_cod_database_fobs_code 2225881

loop_
_symmetry_equiv_pos_as_xyz
'x, y, z'
'-x+1/2, -y, z+1/2'
'-x, y+1/2, -z+1/2'
'x+1/2, -y+1/2, -z'

loop_
_atom_site_type_symbol
_atom_site_label
_atom_site_fract_x
_atom_site_fract_y
_atom_site_fract_z
_atom_site_U_iso_or_equiv
_atom_site_adp_type
_atom_site_calc_flag
_atom_site_refinement_flags
_atom_site_occupancy
_atom_site_disorder_assembly
_atom_site_disorder_group
O O1 1.06075(18) 0.29142(16) 0.21652(7) 0.0217(4) Uani d . 1 . .
H H1O 0.9766 0.2581 0.2163 0.033 Uiso calc R 1 . .
O O2 0.70773(18) 0.69539(17) 0.21929(6) 0.0203(4) Uani d . 1 . .
H H2O 0.7719 0.7160 0.2420 0.031 Uiso calc R 1 . .
C C1 1.0535(3) 0.4174(2) 0.19749(8) 0.0177(5) Uani d . 1 . .
C C2 0.9221(3) 0.4834(3) 0.19232(9) 0.0177(5) Uani d . 1 . .
H H2 0.8332 0.4418 0.2023 0.021 Uiso calc R 1 . .
C C3 0.9201(3) 0.6112(2) 0.17244(9) 0.0169(5) Uani d . 1 . .
C C4 1.0502(3) 0.6719(3) 0.15824(9) 0.0189(5) Uani d . 1 . .
H H4 1.0492 0.7590 0.1447 0.023 Uiso calc R 1 . .
C C5 1.1816(3) 0.6054(2) 0.16377(9) 0.0194(5) Uani d . 1 . .
H H5 1.2708 0.6474 0.1541 0.023 Uiso calc R 1 . .
C C6 1.1841(3) 0.4781(3) 0.18328(9) 0.0194(5) Uani d . 1 . .
H H6 1.2744 0.4327 0.1869 0.023 Uiso calc R 1 . .
C C7 0.7742(2) 0.6817(2) 0.16736(9) 0.0176(5) Uani d . 1 . .
H H7 0.7917 0.7710 0.1520 0.021 Uiso calc R 1 . .
C C8 0.6701(3) 0.6085(2) 0.13080(9) 0.0177(5) Uani d . 1 . .
C C9 0.5564(3) 0.5408(2) 0.14915(10) 0.0204(5) Uani d . 1 . .
H H9A 0.4929 0.4973 0.1247 0.025 Uiso calc R 1 . .
H H9B 0.5384 0.5359 0.1868 0.025 Uiso calc R 1 . .
C C10 0.7000(3) 0.6172(2) 0.07155(9) 0.0182(5) Uani d . 1 . .
C C11 0.6005(3) 0.6817(3) 0.03877(10) 0.0260(6) Uani d . 1 . .
H H11 0.5163 0.7213 0.0543 0.031 Uiso calc R 1 . .
C C12 0.6225(3) 0.6892(3) -0.01631(10) 0.0288(6) Uani d . 1 . .
H H12 0.5540 0.7345 -0.0383 0.035 Uiso calc R 1 . .
C C13 0.7432(3) 0.6313(3) -0.03926(10) 0.0270(6) Uani d . 1 . .
H H13 0.7582 0.6362 -0.0771 0.032 Uiso calc R 1 . .
C C14 0.8429(3) 0.5659(3) -0.00699(10) 0.0286(6) Uani d . 1 . .
H H14 0.9257 0.5247 -0.0228 0.034 Uiso calc R 1 . .
C C15 0.8223(3) 0.5602(3) 0.04816(10) 0.0242(6) Uani d . 1 . .
H H15 0.8925 0.5171 0.0701 0.029 Uiso calc R 1 . .
O O3 0.43410(18) -0.19891(17) 0.22734(7) 0.0221(4) Uani d . 1 . .
H H3O 0.5183 -0.2321 0.2274 0.033 Uiso calc R 1 . .
O O4 0.78763(17) 0.18479(17) 0.20933(6) 0.0200(4) Uani d . 1 . .
H H4O 0.7310 0.2091 0.2341 0.030 Uiso calc R 1 . .
C C16 0.4372(3) -0.0816(2) 0.20043(9) 0.0171(5) Uani d . 1 . .
C C17 0.5664(3) -0.0131(2) 0.19299(9) 0.0186(5) Uani d . 1 . .
H H17 0.6560 -0.0481 0.2061 0.022 Uiso calc R 1 . .
C C18 0.5656(3) 0.1067(2) 0.16646(9) 0.0168(5) Uani d . 1 . .
C C19 0.4346(3) 0.1569(2) 0.14687(9) 0.0205(5) Uani d . 1 . .
H H19 0.4335 0.2381 0.1282 0.025 Uiso calc R 1 . .
C C20 0.3058(3) 0.0881(2) 0.15472(9) 0.0208(5) Uani d . 1 . .
H H20 0.2162 0.1228 0.1415 0.025 Uiso calc R 1 . .
C C21 0.3063(3) -0.0308(3) 0.18165(9) 0.0188(5) Uani d . 1 . .
H H21 0.2173 -0.0772 0.1872 0.023 Uiso calc R 1 . .
C C22 0.7091(3) 0.1805(2) 0.15946(9) 0.0180(5) Uani d . 1 . .
H H22 0.6873 0.2722 0.1476 0.022 Uiso calc R 1 . .
C C23 0.8034(3) 0.1145(2) 0.11719(9) 0.0181(5) Uani d . 1 . .
C C24 0.9210(3) 0.0451(3) 0.13067(10) 0.0237(6) Uani d . 1 . .
H H24A 0.9762 0.0015 0.1036 0.028 Uiso calc R 1 . .
H H24B 0.9499 0.0391 0.1673 0.028 Uiso calc R 1 . .
C C25 0.7532(3) 0.1273(2) 0.06044(9) 0.0198(5) Uani d . 1 . .
C C26 0.6886(3) 0.2420(3) 0.04143(10) 0.0291(6) Uani d . 1 . .
H H26 0.6748 0.3136 0.0653 0.035 Uiso calc R 1 . .
C C27 0.6439(3) 0.2536(3) -0.01169(11) 0.0367(7) Uani d . 1 . .
H H27 0.5991 0.3323 -0.0239 0.044 Uiso calc R 1 . .
C C28 0.6648(3) 0.1505(3) -0.04687(11) 0.0349(7) Uani d . 1 . .
H H28 0.6359 0.1585 -0.0835 0.042 Uiso calc R 1 . .
C C29 0.7273(3) 0.0368(3) -0.02884(10) 0.0325(7) Uani d . 1 . .
H H29 0.7414 -0.0342 -0.0530 0.039 Uiso calc R 1 . .
C C30 0.7702(3) 0.0245(3) 0.02443(10) 0.0258(6) Uani d . 1 . .
H H30 0.8119 -0.0556 0.0365 0.031 Uiso calc R 1 . .

loop_
_atom_site_aniso_label
_atom_site_aniso_U_11
_atom_site_aniso_U_22
_atom_site_aniso_U_33
_atom_site_aniso_U_12
_atom_site_aniso_U_13
_atom_site_aniso_U_23
O1 0.0130(8) 0.0196(9) 0.0326(9) -0.0014(8) -0.0031(8) 0.0047(8)
O2 0.0157(9) 0.0261(9) 0.0192(8) 0.0022(8) -0.0011(7) -0.0020(8)
C1 0.0173(12) 0.0196(13) 0.0163(11) -0.0006(11) -0.0021(10) -0.0016(10)
C2 0.0105(11) 0.0241(14) 0.0186(11) -0.0027(11) -0.0003(9) -0.0010(10)
C3 0.0148(12) 0.0191(13) 0.0167(11) 0.0003(11) -0.0027(9) -0.0034(10)
C4 0.0194(12) 0.0205(14) 0.0169(11) -0.0013(11) -0.0009(10) -0.0009(10)
C5 0.0140(12) 0.0239(14) 0.0205(11) -0.0079(11) 0.0009(10) -0.0031(11)
C6 0.0120(12) 0.0251(14) 0.0212(11) 0.0015(11) -0.0011(10) -0.0029(10)
C7 0.0157(12) 0.0172(12) 0.0197(11) -0.0014(11) -0.0002(9) 0.0015(10)
C8 0.0124(12) 0.0159(13) 0.0248(12) 0.0032(11) -0.0013(10) -0.0007(10)
C9 0.0142(12) 0.0235(14) 0.0236(12) -0.0002(11) -0.0026(10) -0.0011(11)
C10 0.0151(12) 0.0131(12) 0.0263(12) -0.0042(11) -0.0008(10) -0.0006(10)
C11 0.0214(14) 0.0273(14) 0.0293(13) 0.0040(12) -0.0024(11) 0.0007(12)
C12 0.0275(15) 0.0305(15) 0.0283(13) 0.0014(13) -0.0069(12) 0.0050(12)
C13 0.0319(15) 0.0264(14) 0.0226(12) -0.0094(13) 0.0003(11) 0.0001(11)
C14 0.0243(14) 0.0334(16) 0.0282(13) -0.0034(13) 0.0043(11) -0.0058(12)
C15 0.0186(13) 0.0274(14) 0.0266(12) 0.0011(12) -0.0021(11) -0.0010(11)
O3 0.0142(9) 0.0208(9) 0.0313(9) 0.0014(8) 0.0024(7) 0.0046(8)
O4 0.0149(8) 0.0252(9) 0.0198(8) -0.0019(8) 0.0012(7) -0.0015(7)
C16 0.0157(12) 0.0163(12) 0.0194(11) -0.0012(11) 0.0025(10) -0.0034(10)
C17 0.0137(12) 0.0216(14) 0.0204(11) 0.0005(11) -0.0003(10) -0.0025(10)
C18 0.0143(12) 0.0183(13) 0.0178(11) -0.0012(11) -0.0001(9) -0.0036(10)
C19 0.0198(13) 0.0191(14) 0.0227(12) 0.0015(11) 0.0001(10) -0.0006(10)
C20 0.0123(12) 0.0244(14) 0.0255(12) -0.0001(11) -0.0031(10) -0.0018(11)
C21 0.0136(12) 0.0216(13) 0.0211(11) -0.0045(11) 0.0017(10) -0.0037(10)
C22 0.0181(12) 0.0167(12) 0.0192(11) -0.0018(11) -0.0024(10) 0.0012(10)
C23 0.0146(12) 0.0163(12) 0.0235(11) -0.0056(11) 0.0025(10) -0.0004(10)
C24 0.0175(13) 0.0263(14) 0.0273(13) -0.0031(12) 0.0021(11) -0.0024(11)
C25 0.0137(12) 0.0219(13) 0.0239(12) -0.0058(11) 0.0033(10) 0.0012(10)
C26 0.0357(16) 0.0253(14) 0.0262(13) -0.0008(13) 0.0011(12) -0.0013(11)
C27 0.0452(19) 0.0330(16) 0.0318(15) -0.0030(14) -0.0044(13) 0.0088(14)
C28 0.0398(17) 0.0419(18) 0.0229(13) -0.0148(15) -0.0025(13) 0.0022(12)
C29 0.0343(16) 0.0360(16) 0.0272(13) -0.0089(14) 0.0029(12) -0.0085(12)
C30 0.0230(14) 0.0271(14) 0.0273(13) -0.0030(12) 0.0024(11) -0.0026(11)

loop_
_atom_type_symbol
_atom_type_description
_atom_type_scat_dispersion_real
_atom_type_scat_dispersion_imag
_atom_type_scat_source
C C 0.0033 0.0016 'International Tables Vol C Tables 4.2.6.8 and 6.1.1.4'
H H 0.0000 0.0000 'International Tables Vol C Tables 4.2.6.8 and 6.1.1.4'
Te Te -0.5308 1.6751 'International Tables Vol C Tables 4.2.6.8 and 6.1.1.4'

loop_
_geom_angle_atom_site_label_1
_geom_angle_atom_site_label_2
_geom_angle_atom_site_label_3
_geom_angle_site_symmetry_1
_geom_angle_site_symmetry_3
_geom_angle
_geom_angle_publ_flag
C1 O1 H1O . . 109.5 ?
C7 O2 H2O . . 109.5 ?
O1 C1 C2 . . 122.1(2) ?
O1 C1 C6 . . 117.6(2) ?
C2 C1 C6 . . 120.3(2) ?
C1 C2 C3 . . 120.0(2) ?
C1 C2 H2 . . 120.0 ?
C3 C2 H2 . . 120.0 ?
C4 C3 C2 . . 119.8(2) ?
C4 C3 C7 . . 121.3(2) ?
C2 C3 C7 . . 118.9(2) ?
C3 C4 C5 . . 119.9(2) ?
C3 C4 H4 . . 120.0 ?
C5 C4 H4 . . 120.0 ?
C4 C5 C6 . . 120.5(2) ?
C4 C5 H5 . . 119.8 ?
C6 C5 H5 . . 119.8 ?
C5 C6 C1 . . 119.5(2) ?
C5 C6 H6 . . 120.3 ?
C1 C6 H6 . . 120.3 ?
O2 C7 C8 . . 108.83(18) ?
O2 C7 C3 . . 110.03(18) ?
C8 C7 C3 . . 111.52(19) ?
O2 C7 H7 . . 108.8 ?
C8 C7 H7 . . 108.8 ?
C3 C7 H7 . . 108.8 ?
C9 C8 C10 . . 120.7(2) ?
C9 C8 C7 . . 122.8(2) ?
C10 C8 C7 . . 116.5(2) ?
C8 C9 H9A . . 120.0 ?
C8 C9 H9B . . 120.0 ?
H9A C9 H9B . . 120.0 ?
C11 C10 C15 . . 118.7(2) ?
C11 C10 C8 . . 119.1(2) ?
C15 C10 C8 . . 122.2(2) ?
C12 C11 C10 . . 120.8(2) ?
C12 C11 H11 . . 119.6 ?
C10 C11 H11 . . 119.6 ?
C13 C12 C11 . . 120.1(2) ?
C13 C12 H12 . . 119.9 ?
C11 C12 H12 . . 119.9 ?
C12 C13 C14 . . 119.6(2) ?
C12 C13 H13 . . 120.2 ?
C14 C13 H13 . . 120.2 ?
C15 C14 C13 . . 120.3(3) ?
C15 C14 H14 . . 119.9 ?
C13 C14 H14 . . 119.9 ?
C14 C15 C10 . . 120.4(2) ?
C14 C15 H15 . . 119.8 ?
C10 C15 H15 . . 119.8 ?
C16 O3 H3O . . 109.5 ?
C22 O4 H4O . . 109.5 ?
O3 C16 C21 . . 118.3(2) ?
O3 C16 C17 . . 121.6(2) ?
C21 C16 C17 . . 120.1(2) ?
C16 C17 C18 . . 120.2(2) ?
C16 C17 H17 . . 119.9 ?
C18 C17 H17 . . 119.9 ?
C19 C18 C17 . . 119.7(2) ?
C19 C18 C22 . . 121.3(2) ?
C17 C18 C22 . . 119.0(2) ?
C20 C19 C18 . . 119.7(2) ?
C20 C19 H19 . . 120.1 ?
C18 C19 H19 . . 120.1 ?
C19 C20 C21 . . 120.6(2) ?
C19 C20 H20 . . 119.7 ?
C21 C20 H20 . . 119.7 ?
C16 C21 C20 . . 119.6(2) ?
C16 C21 H21 . . 120.2 ?
C20 C21 H21 . . 120.2 ?
O4 C22 C23 . . 109.16(19) ?
O4 C22 C18 . . 110.34(18) ?
C23 C22 C18 . . 110.42(19) ?
O4 C22 H22 . . 109.0 ?
C23 C22 H22 . . 109.0 ?
C18 C22 H22 . . 109.0 ?
C24 C23 C25 . . 122.3(2) ?
C24 C23 C22 . . 121.4(2) ?
C25 C23 C22 . . 116.2(2) ?
C23 C24 H24A . . 120.0 ?
C23 C24 H24B . . 120.0 ?
H24A C24 H24B . . 120.0 ?
C30 C25 C26 . . 117.7(2) ?
C30 C25 C23 . . 120.6(2) ?
C26 C25 C23 . . 121.7(2) ?
C27 C26 C25 . . 121.3(3) ?
C27 C26 H26 . . 119.4 ?
C25 C26 H26 . . 119.4 ?
C28 C27 C26 . . 119.8(3) ?
C28 C27 H27 . . 120.1 ?
C26 C27 H27 . . 120.1 ?
C29 C28 C27 . . 119.8(2) ?
C29 C28 H28 . . 120.1 ?
C27 C28 H28 . . 120.1 ?
C28 C29 C30 . . 120.5(3) ?
C28 C29 H29 . . 119.7 ?
C30 C29 H29 . . 119.7 ?
C29 C30 C25 . . 121.0(3) ?
C29 C30 H30 . . 119.5 ?
C25 C30 H30 . . 119.5 ?

loop_
_geom_bond_atom_site_label_1
_geom_bond_atom_site_label_2
_geom_bond_site_symmetry_2
_geom_bond_distance
_geom_bond_publ_flag
O1 C1 . 1.371(3) ?
O1 H1O . 0.8400 ?
O2 C7 . 1.432(3) ?
O2 H2O . 0.8400 ?
C1 C2 . 1.382(3) ?
C1 C6 . 1.389(4) ?
C2 C3 . 1.394(4) ?
C2 H2 . 0.9500 ?
C3 C4 . 1.385(3) ?
C3 C7 . 1.520(3) ?
C4 C5 . 1.386(3) ?
C4 H4 . 0.9500 ?
C5 C6 . 1.387(4) ?
C5 H5 . 0.9500 ?
C6 H6 . 0.9500 ?
C7 C8 . 1.512(3) ?
C7 H7 . 1.0000 ?
C8 C9 . 1.327(3) ?
C8 C10 . 1.499(3) ?
C9 H9A . 0.9500 ?
C9 H9B . 0.9500 ?
C10 C11 . 1.386(3) ?
C10 C15 . 1.387(3) ?
C11 C12 . 1.385(4) ?
C11 H11 . 0.9500 ?
C12 C13 . 1.374(4) ?
C12 H12 . 0.9500 ?
C13 C14 . 1.384(4) ?
C13 H13 . 0.9500 ?
C14 C15 . 1.384(3) ?
C14 H14 . 0.9500 ?
C15 H15 . 0.9500 ?
O3 C16 . 1.371(3) ?
O3 H3O . 0.8400 ?
O4 C22 . 1.432(3) ?
O4 H4O . 0.8400 ?
C16 C21 . 1.383(3) ?
C16 C17 . 1.384(3) ?
C17 C18 . 1.389(3) ?
C17 H17 . 0.9500 ?
C18 C19 . 1.388(3) ?
C18 C22 . 1.521(3) ?
C19 C20 . 1.383(3) ?
C19 H19 . 0.9500 ?
C20 C21 . 1.386(4) ?
C20 H20 . 0.9500 ?
C21 H21 . 0.9500 ?
C22 C23 . 1.516(3) ?
C22 H22 . 1.0000 ?
C23 C24 . 1.329(3) ?
C23 C25 . 1.488(3) ?
C24 H24A . 0.9500 ?
C24 H24B . 0.9500 ?
C25 C30 . 1.388(3) ?
C25 C26 . 1.393(4) ?
C26 C27 . 1.386(4) ?
C26 H26 . 0.9500 ?
C27 C28 . 1.381(4) ?
C27 H27 . 0.9500 ?
C28 C29 . 1.368(4) ?
C28 H28 . 0.9500 ?
C29 C30 . 1.385(4) ?
C29 H29 . 0.9500 ?
C30 H30 . 0.9500 ?

loop_
_geom_hbond_atom_site_label_D
_geom_hbond_atom_site_label_H
_geom_hbond_atom_site_label_A
_geom_hbond_site_symmetry_A
_geom_hbond_distance_DH
_geom_hbond_distance_HA
_geom_hbond_distance_DA
_geom_hbond_angle_DHA
C9 H9b O2 1_555 0.95 2.39 2.726(3) 101
C24 H24b O4 1_555 0.95 2.34 2.708(3) 102
O1 H1O O4 1_555 0.84 1.89 2.727(2) 175
O2 H2O O1 3_755 0.84 2.00 2.823(2) 168
O3 H3O O2 1_545 0.84 1.89 2.728(2) 174
O4 H4O O3 3_655 0.84 2.02 2.825(2) 161

loop_
_geom_torsion_atom_site_label_1
_geom_torsion_atom_site_label_2
_geom_torsion_atom_site_label_3
_geom_torsion_atom_site_label_4
_geom_torsion_site_symmetry_1
_geom_torsion_site_symmetry_2
_geom_torsion_site_symmetry_3
_geom_torsion_site_symmetry_4
_geom_torsion
_geom_torsion_publ_flag
O1 C1 C2 C3 . . . . -179.59(19) ?
C6 C1 C2 C3 . . . . 0.4(3) ?
C1 C2 C3 C4 . . . . -0.4(3) ?
C1 C2 C3 C7 . . . . -179.8(2) ?
C2 C3 C4 C5 . . . . 0.1(3) ?
C7 C3 C4 C5 . . . . 179.4(2) ?
C3 C4 C5 C6 . . . . 0.3(3) ?
C4 C5 C6 C1 . . . . -0.2(3) ?
O1 C1 C6 C5 . . . . 179.91(19) ?
C2 C1 C6 C5 . . . . -0.1(3) ?
C4 C3 C7 O2 . . . . -117.5(2) ?
C2 C3 C7 O2 . . . . 61.8(3) ?
C4 C3 C7 C8 . . . . 121.6(2) ?
C2 C3 C7 C8 . . . . -59.0(3) ?
O2 C7 C8 C9 . . . . -15.8(3) ?
C3 C7 C8 C9 . . . . 105.8(3) ?
O2 C7 C8 C10 . . . . 163.3(2) ?
C3 C7 C8 C10 . . . . -75.2(3) ?
C9 C8 C10 C11 . . . . 65.5(3) ?
C7 C8 C10 C11 . . . . -113.6(3) ?
C9 C8 C10 C15 . . . . -113.0(3) ?
C7 C8 C10 C15 . . . . 67.9(3) ?
C15 C10 C11 C12 . . . . 0.1(4) ?
C8 C10 C11 C12 . . . . -178.5(2) ?
C10 C11 C12 C13 . . . . 0.6(4) ?
C11 C12 C13 C14 . . . . -0.2(4) ?
C12 C13 C14 C15 . . . . -0.9(4) ?
C13 C14 C15 C10 . . . . 1.6(4) ?
C11 C10 C15 C14 . . . . -1.2(4) ?
C8 C10 C15 C14 . . . . 177.3(2) ?
O3 C16 C17 C18 . . . . -178.75(19) ?
C21 C16 C17 C18 . . . . -0.2(3) ?
C16 C17 C18 C19 . . . . -0.7(3) ?
C16 C17 C18 C22 . . . . 179.3(2) ?
C17 C18 C19 C20 . . . . 1.1(3) ?
C22 C18 C19 C20 . . . . -179.0(2) ?
C18 C19 C20 C21 . . . . -0.4(4) ?
O3 C16 C21 C20 . . . . 179.43(19) ?
C17 C16 C21 C20 . . . . 0.9(3) ?
C19 C20 C21 C16 . . . . -0.5(3) ?
C19 C18 C22 O4 . . . . 132.6(2) ?
C17 C18 C22 O4 . . . . -47.4(3) ?
C19 C18 C22 C23 . . . . -106.6(2) ?
C17 C18 C22 C23 . . . . 73.3(3) ?
O4 C22 C23 C24 . . . . 15.4(3) ?
C18 C22 C23 C24 . . . . -106.1(3) ?
O4 C22 C23 C25 . . . . -167.12(19) ?
C18 C22 C23 C25 . . . . 71.4(3) ?
C24 C23 C25 C30 . . . . 33.9(4) ?
C22 C23 C25 C30 . . . . -143.6(2) ?
C24 C23 C25 C26 . . . . -145.8(3) ?
C22 C23 C25 C26 . . . . 36.8(3) ?
C30 C25 C26 C27 . . . . -0.6(4) ?
C23 C25 C26 C27 . . . . 179.1(3) ?
C25 C26 C27 C28 . . . . -0.7(4) ?
C26 C27 C28 C29 . . . . 1.1(4) ?
C27 C28 C29 C30 . . . . -0.2(4) ?
C28 C29 C30 C25 . . . . -1.1(4) ?
C26 C25 C30 C29 . . . . 1.4(4) ?
C23 C25 C30 C29 . . . . -178.3(2) ?
